data_4081323
loop_
_publ_author_name
'Huynh, Han Vinh'
'Guo, Shuai'
'Wu, Wenqin'

_publ_section_title
;
 Detailed Structural, Spectroscopic, and Electrochemical Trends of Halido
 Mono- and Bis(NHC) Complexes of Au(I) and Au(III)
;
_journal_issue 16
_journal_name_full Organometallics
_journal_page_first 4591
_journal_paper_doi 10.1021/om400563e
_journal_volume 32
_journal_year 2013
_chemical_formula_sum 'C26.67 H36.67 Au B Cl4 F4 N4'
_chemical_formula_weight 838.84
_chemical_name_systematic
; 
 ? 
;
_space_group_IT_number 15
_symmetry_cell_setting monoclinic
_symmetry_space_group_name_Hall '-C 2yc'
_symmetry_space_group_name_H-M 'C 1 2/c 1'
_atom_sites_solution_hydrogens geom
_atom_sites_solution_primary direct
_atom_sites_solution_secondary difmap
_audit_creation_method SHELXL-97
_cell_angle_alpha 90.00
_cell_angle_beta 116.7480(10)
_cell_angle_gamma 90.00
_cell_formula_units_Z 12
_cell_length_a 40.5846(15)
_cell_length_b 10.9152(4)
_cell_length_c 25.3892(9)
_cell_measurement_reflns_used 6784
_cell_measurement_temperature 223(2)
_cell_measurement_theta_max 24.94
_cell_measurement_theta_min 2.25
_cell_volume 10043.6(6)
_computing_cell_refinement 'Bruker SMART'
_computing_data_collection 'Bruker SMART'
_computing_data_reduction 'Bruker SAINT'
_computing_molecular_graphics 'Bruker SHELXTL'
_computing_publication_material 'Bruker SHELXTL'
_computing_structure_refinement 'SHELXL-97 (Sheldrick, 1997)'
_computing_structure_solution 'SHELXS-97 (Sheldrick, 1990)'
_diffrn_ambient_temperature 223(2)
_diffrn_measured_fraction_theta_full 0.998
_diffrn_measured_fraction_theta_max 0.998
_diffrn_measurement_device_type 'CCD area detector'
_diffrn_measurement_method 'phi and omega scans'
_diffrn_radiation_monochromator graphite
_diffrn_radiation_source 'fine-focus sealed tube'
_diffrn_radiation_type MoK\a
_diffrn_radiation_wavelength 0.71073
_diffrn_reflns_av_R_equivalents 0.0501
_diffrn_reflns_av_sigmaI/netI 0.0580
_diffrn_reflns_limit_h_max 51
_diffrn_reflns_limit_h_min -52
_diffrn_reflns_limit_k_max 14
_diffrn_reflns_limit_k_min -14
_diffrn_reflns_limit_l_max 32
_diffrn_reflns_limit_l_min -26
_diffrn_reflns_number 34858
_diffrn_reflns_theta_full 27.50
_diffrn_reflns_theta_max 27.50
_diffrn_reflns_theta_min 1.80
_exptl_absorpt_coefficient_mu 4.759
_exptl_absorpt_correction_T_max 0.7020
_exptl_absorpt_correction_T_min 0.3294
_exptl_absorpt_correction_type multi-scan
_exptl_absorpt_process_details 'Sadabs, (Sheldrick 2001)'
_exptl_crystal_colour Colourless
_exptl_crystal_density_diffrn 1.664
_exptl_crystal_density_meas ?
_exptl_crystal_density_method 'not measured'
_exptl_crystal_description Block
_exptl_crystal_F_000 4952
_exptl_crystal_size_max 0.30
_exptl_crystal_size_mid 0.24
_exptl_crystal_size_min 0.08
_refine_diff_density_max 1.506
_refine_diff_density_min -0.676
_refine_diff_density_rms 0.126
_refine_ls_extinction_method none
_refine_ls_goodness_of_fit_ref 1.017
_refine_ls_hydrogen_treatment constr
_refine_ls_matrix_type full
_refine_ls_number_parameters 629
_refine_ls_number_reflns 11509
_refine_ls_number_restraints 62
_refine_ls_restrained_S_all 1.029
_refine_ls_R_factor_all 0.0553
_refine_ls_R_factor_gt 0.0405
_refine_ls_shift/su_max 0.003
_refine_ls_shift/su_mean 0.000
_refine_ls_structure_factor_coef Fsqd
_refine_ls_weighting_details 'calc w=1/[\s^2^(Fo^2^)+(0.0422P)^2^+0.0000P] where P=(Fo^2^+2Fc^2^)/3'
_refine_ls_weighting_scheme calc
_refine_ls_wR_factor_gt 0.0878
_refine_ls_wR_factor_ref 0.0930
_reflns_number_gt 9237
_reflns_number_total 11509
_reflns_threshold_expression >2sigma(I)
_cod_data_source_file om400563e_si_001.cif
_cod_data_source_block b139
_cod_depositor_comments
;
The following automatic conversions were performed:

'_symmetry_cell_setting' value 'Monoclinic' changed to 'monoclinic'
according to /home/saulius/struct/CIF-dictionaries/cif_core.dic
dictionary named 'cif_core.dic' version 2.4.2 from
2011-04-26.

'_exptl_absorpt_correction_type' value 'Multi-scan'
changed to 'multi-scan' according to
/home/saulius/struct/CIF-dictionaries/cif_core.dic dictionary named
'cif_core.dic' version 2.4.2 from 2011-04-26.

Automatic conversion script
Id: cif_fix_values 1891 2012-01-12 08:04:46Z andrius 

The following automatic conversions were performed:

'_exptl_crystal_density_meas' value 'Not Measured' was changed to '?'
- the value is perceived as not measured.

Automatic conversion script
Id: cif_fix_values 3008 2015-01-20 13:52:24Z robertas 
;
_cod_original_sg_symbol_H-M C2/c
_cod_database_code 4081323

loop_
_symmetry_equiv_pos_as_xyz
'x, y, z'
'-x, y, -z+1/2'
'x+1/2, y+1/2, z'
'-x+1/2, y+1/2, -z+1/2'
'-x, -y, -z'
'x, -y, z-1/2'
'-x+1/2, -y+1/2, -z'
'x+1/2, -y+1/2, z-1/2'

loop_
_atom_site_label
_atom_site_type_symbol
_atom_site_fract_x
_atom_site_fract_y
_atom_site_fract_z
_atom_site_U_iso_or_equiv
_atom_site_adp_type
_atom_site_occupancy
_atom_site_symmetry_multiplicity
_atom_site_calc_flag
_atom_site_refinement_flags
_atom_site_disorder_assembly
_atom_site_disorder_group
Au1 Au 0.338218(5) 0.459159(17) 0.643599(8) 0.02959(6) Uani 1 1 d . . .
Au2 Au 0.5000 0.5000 0.5000 0.02765(7) Uani 1 2 d S . .
Cl1 Cl 0.30332(6) 0.53177(15) 0.55140(7) 0.0889(7) Uani 1 1 d . . .
Cl2 Cl 0.37413(5) 0.38786(15) 0.73609(6) 0.0671(5) Uani 1 1 d . . .
Cl3 Cl 0.52997(4) 0.42284(14) 0.45004(7) 0.0560(4) Uani 1 1 d . . .
B1 B 0.31122(14) 0.0122(4) 0.36262(19) 0.067(2) Uani 1 1 d D . .
F1 F 0.3301(2) 0.1181(7) 0.3651(4) 0.110(4) Uani 0.612(12) 1 d PD A 1
F2 F 0.27561(19) 0.0376(7) 0.3546(5) 0.127(5) Uani 0.612(12) 1 d PD A 1
F3 F 0.3294(3) -0.0580(6) 0.4128(3) 0.093(3) Uani 0.612(12) 1 d PD A 1
F4 F 0.3046(3) -0.0560(7) 0.3128(3) 0.088(3) Uani 0.612(12) 1 d PD A 1
F1A F 0.3230(4) 0.1231(9) 0.3785(7) 0.097(6) Uani 0.388(12) 1 d PDU A 2
F2A F 0.2874(4) 0.0109(17) 0.3080(5) 0.128(7) Uani 0.388(12) 1 d PDU A 2
F3A F 0.2976(5) -0.0305(14) 0.3956(5) 0.146(9) Uani 0.388(12) 1 d PDU A 2
F4A F 0.3388(4) -0.0549(11) 0.3671(11) 0.176(10) Uani 0.388(12) 1 d PDU A 2
B2 B 0.5000 0.9952(9) 0.7500 0.046(2) Uani 1 2 d S . .
F5 F 0.51972(12) 0.9234(4) 0.79812(18) 0.0912(14) Uani 1 1 d . . .
F6 F 0.52421(11) 1.0671(4) 0.7390(2) 0.0937(14) Uani 1 1 d . . .
N1 N 0.32905(10) 0.7024(4) 0.69331(17) 0.0304(9) Uani 1 1 d . . .
N2 N 0.37818(10) 0.7001(4) 0.67881(17) 0.0315(9) Uani 1 1 d . . .
N3 N 0.30060(10) 0.2118(3) 0.60862(17) 0.0302(9) Uani 1 1 d . . .
N4 N 0.34899(11) 0.2217(4) 0.59246(18) 0.0364(10) Uani 1 1 d . . .
N5 N 0.45414(11) 0.2682(4) 0.46594(17) 0.0349(9) Uani 1 1 d . . .
N6 N 0.49744(10) 0.2587(4) 0.55631(16) 0.0317(9) Uani 1 1 d . . .
C1 C 0.34925(12) 0.6344(4) 0.67422(19) 0.0291(10) Uani 1 1 d . . .
C2 C 0.34568(12) 0.8168(4) 0.71091(19) 0.0285(10) Uani 1 1 d . . .
C3 C 0.33692(14) 0.9188(5) 0.7355(2) 0.0396(12) Uani 1 1 d . . .
H3 H 0.3162 0.9195 0.7428 0.048 Uiso 1 1 calc R . .
C4 C 0.36030(16) 1.0185(5) 0.7486(2) 0.0453(14) Uani 1 1 d . . .
H4 H 0.3555 1.0885 0.7657 0.054 Uiso 1 1 calc R . .
C5 C 0.39053(16) 1.0176(5) 0.7373(2) 0.0433(13) Uani 1 1 d . . .
H5 H 0.4053 1.0883 0.7460 0.052 Uiso 1 1 calc R . .
C6 C 0.40000(13) 0.9177(5) 0.7138(2) 0.0365(11) Uani 1 1 d . . .
H6 H 0.4207 0.9179 0.7065 0.044 Uiso 1 1 calc R . .
C7 C 0.37689(12) 0.8166(4) 0.70152(19) 0.0290(10) Uani 1 1 d . . .
C8 C 0.29422(12) 0.6588(5) 0.6927(2) 0.0356(11) Uani 1 1 d . . .
H8 H 0.2899 0.5745 0.6765 0.043 Uiso 1 1 calc R . .
C9 C 0.29739(17) 0.6509(7) 0.7537(3) 0.0668(19) Uani 1 1 d . . .
H9A H 0.3173 0.5957 0.7772 0.100 Uiso 1 1 calc R . .
H9B H 0.2744 0.6203 0.7517 0.100 Uiso 1 1 calc R . .
H9C H 0.3025 0.7316 0.7715 0.100 Uiso 1 1 calc R . .
C10 C 0.26171(16) 0.7353(7) 0.6519(3) 0.080(2) Uani 1 1 d . . .
H10A H 0.2664 0.8207 0.6634 0.120 Uiso 1 1 calc R . .
H10B H 0.2397 0.7082 0.6543 0.120 Uiso 1 1 calc R . .
H10C H 0.2582 0.7262 0.6117 0.120 Uiso 1 1 calc R . .
C11 C 0.40745(14) 0.6528(5) 0.6643(2) 0.0439(13) Uani 1 1 d . . .
H11 H 0.4000 0.5684 0.6493 0.053 Uiso 1 1 calc R . .
C12 C 0.44371(15) 0.6411(6) 0.7191(3) 0.0644(18) Uani 1 1 d . . .
H12A H 0.4517 0.7213 0.7367 0.097 Uiso 1 1 calc R . .
H12B H 0.4621 0.6071 0.7088 0.097 Uiso 1 1 calc R . .
H12C H 0.4407 0.5874 0.7470 0.097 Uiso 1 1 calc R . .
C13 C 0.40933(17) 0.7233(6) 0.6150(3) 0.0616(17) Uani 1 1 d . . .
H13A H 0.3854 0.7216 0.5807 0.092 Uiso 1 1 calc R . .
H13B H 0.4276 0.6863 0.6052 0.092 Uiso 1 1 calc R . .
H13C H 0.4162 0.8074 0.6273 0.092 Uiso 1 1 calc R . .
C14 C 0.32825(12) 0.2836(4) 0.6122(2) 0.0293(10) Uani 1 1 d . . .
C15 C 0.30331(13) 0.0989(4) 0.5855(2) 0.0326(11) Uani 1 1 d . . .
C16 C 0.28170(15) -0.0063(5) 0.5722(2) 0.0412(12) Uani 1 1 d . . .
H16 H 0.2611 -0.0116 0.5797 0.049 Uiso 1 1 calc R . .
C17 C 0.29192(17) -0.1034(5) 0.5472(2) 0.0516(15) Uani 1 1 d . . .
H17 H 0.2782 -0.1764 0.5382 0.062 Uiso 1 1 calc R . .
C18 C 0.32178(18) -0.0946(5) 0.5353(2) 0.0560(16) Uani 1 1 d . . .
H18 H 0.3276 -0.1620 0.5180 0.067 Uiso 1 1 calc R . .
C19 C 0.34327(17) 0.0078(5) 0.5477(3) 0.0503(15) Uani 1 1 d . . .
H19 H 0.3633 0.0129 0.5387 0.060 Uiso 1 1 calc R . .
C20 C 0.33389(13) 0.1051(4) 0.5745(2) 0.0342(11) Uani 1 1 d . . .
C21 C 0.26981(13) 0.2553(5) 0.6209(2) 0.0358(11) Uani 1 1 d . . .
H21 H 0.2755 0.3413 0.6344 0.043 Uiso 1 1 calc R . .
C22 C 0.26832(16) 0.1845(6) 0.6707(3) 0.0570(16) Uani 1 1 d . . .
H22A H 0.2620 0.0999 0.6589 0.085 Uiso 1 1 calc R . .
H22B H 0.2498 0.2202 0.6803 0.085 Uiso 1 1 calc R . .
H22C H 0.2922 0.1880 0.7050 0.085 Uiso 1 1 calc R . .
C23 C 0.23405(14) 0.2578(6) 0.5649(2) 0.0538(16) Uani 1 1 d . . .
H23A H 0.2364 0.3124 0.5367 0.081 Uiso 1 1 calc R . .
H23B H 0.2144 0.2866 0.5736 0.081 Uiso 1 1 calc R . .
H23C H 0.2283 0.1759 0.5485 0.081 Uiso 1 1 calc R . .
C24 C 0.38210(15) 0.2725(5) 0.5903(3) 0.0489(14) Uani 1 1 d . . .
H24 H 0.3856 0.3557 0.6075 0.059 Uiso 1 1 calc R . .
C25 C 0.41610(16) 0.2015(7) 0.6289(3) 0.074(2) Uani 1 1 d . . .
H25A H 0.4190 0.2007 0.6690 0.112 Uiso 1 1 calc R . .
H25B H 0.4375 0.2398 0.6282 0.112 Uiso 1 1 calc R . .
H25C H 0.4138 0.1181 0.6144 0.112 Uiso 1 1 calc R . .
C26 C 0.37600(19) 0.2891(7) 0.5274(3) 0.072(2) Uani 1 1 d . . .
H26A H 0.3735 0.2095 0.5089 0.108 Uiso 1 1 calc R . .
H26B H 0.3969 0.3320 0.5272 0.108 Uiso 1 1 calc R . .
H26C H 0.3537 0.3365 0.5056 0.108 Uiso 1 1 calc R . .
C27 C 0.48267(13) 0.3274(4) 0.5077(2) 0.0317(11) Uani 1 1 d . . .
C28 C 0.45013(13) 0.1545(5) 0.4891(2) 0.0361(11) Uani 1 1 d . . .
C29 C 0.42398(16) 0.0625(5) 0.4647(3) 0.0512(15) Uani 1 1 d . . .
H29 H 0.4049 0.0675 0.4260 0.061 Uiso 1 1 calc R . .
C30 C 0.4276(2) -0.0368(5) 0.5006(3) 0.0610(18) Uani 1 1 d . . .
H30 H 0.4108 -0.1020 0.4858 0.073 Uiso 1 1 calc R . .
C31 C 0.4554(2) -0.0430(5) 0.5579(3) 0.0598(18) Uani 1 1 d . . .
H31 H 0.4570 -0.1127 0.5807 0.072 Uiso 1 1 calc R . .
C32 C 0.48118(17) 0.0510(4) 0.5831(3) 0.0461(14) Uani 1 1 d . . .
H32 H 0.4997 0.0477 0.6223 0.055 Uiso 1 1 calc R . .
C33 C 0.47761(14) 0.1500(4) 0.5463(2) 0.0355(11) Uani 1 1 d . . .
C34 C 0.43252(16) 0.3135(6) 0.4048(2) 0.0535(15) Uani 1 1 d . . .
H34 H 0.4433 0.3934 0.4023 0.064 Uiso 1 1 calc R . .
C35 C 0.39317(18) 0.3369(7) 0.3917(3) 0.080(2) Uani 1 1 d . . .
H35A H 0.3808 0.2595 0.3893 0.120 Uiso 1 1 calc R . .
H35B H 0.3807 0.3798 0.3544 0.120 Uiso 1 1 calc R . .
H35C H 0.3925 0.3866 0.4229 0.120 Uiso 1 1 calc R . .
C36 C 0.4373(2) 0.2273(7) 0.3610(3) 0.082(2) Uani 1 1 d . . .
H36A H 0.4633 0.2170 0.3723 0.123 Uiso 1 1 calc R . .
H36B H 0.4250 0.2620 0.3217 0.123 Uiso 1 1 calc R . .
H36C H 0.4265 0.1482 0.3614 0.123 Uiso 1 1 calc R . .
C37 C 0.53084(13) 0.2947(5) 0.6118(2) 0.0386(12) Uani 1 1 d . . .
H37 H 0.5398 0.3734 0.6037 0.046 Uiso 1 1 calc R . .
C38 C 0.52026(16) 0.3179(6) 0.6613(2) 0.0559(16) Uani 1 1 d . . .
H38A H 0.5100 0.2437 0.6690 0.084 Uiso 1 1 calc R . .
H38B H 0.5020 0.3828 0.6498 0.084 Uiso 1 1 calc R . .
H38C H 0.5420 0.3420 0.6967 0.084 Uiso 1 1 calc R . .
C39 C 0.56140(15) 0.2028(6) 0.6265(3) 0.0567(16) Uani 1 1 d . . .
H39A H 0.5551 0.1275 0.6402 0.085 Uiso 1 1 calc R . .
H39B H 0.5841 0.2356 0.6573 0.085 Uiso 1 1 calc R . .
H39C H 0.5647 0.1862 0.5917 0.085 Uiso 1 1 calc R . .
C1S C 0.33621(11) 0.3352(5) 0.89801(17) 0.0672(18) Uani 1 1 d D . .
H1S H 0.3241 0.2578 0.9000 0.081 Uiso 1 1 calc R B 1
Cl1A Cl 0.31078(9) 0.4655(3) 0.8995(2) 0.0869(14) Uani 0.630(5) 1 d PD C 1
Cl2A Cl 0.38115(9) 0.3486(4) 0.95649(14) 0.0784(13) Uani 0.630(5) 1 d PD C 1
Cl3A Cl 0.34175(11) 0.3452(3) 0.83331(13) 0.0799(11) Uani 0.630(5) 1 d PD C 1
Cl1B Cl 0.31829(15) 0.3961(6) 0.9432(3) 0.085(2) Uani 0.370(5) 1 d PD C 2
Cl2B Cl 0.38370(16) 0.3425(12) 0.9320(7) 0.293(11) Uani 0.370(5) 1 d PD C 2
Cl3B Cl 0.3102(3) 0.3846(9) 0.8261(3) 0.174(5) Uani 0.370(5) 1 d PD C 2

loop_
_atom_site_aniso_label
_atom_site_aniso_U_11
_atom_site_aniso_U_22
_atom_site_aniso_U_33
_atom_site_aniso_U_23
_atom_site_aniso_U_13
_atom_site_aniso_U_12
Au1 0.03151(11) 0.02643(11) 0.03230(11) -0.00308(7) 0.01566(8) -0.00356(7)
Au2 0.03125(14) 0.02412(14) 0.02547(14) -0.00003(10) 0.01088(11) -0.00386(10)
Cl1 0.1393(18) 0.0411(9) 0.0343(9) -0.0012(7) -0.0070(10) 0.0087(10)
Cl2 0.0894(12) 0.0465(9) 0.0411(8) 0.0079(7) 0.0078(8) 0.0017(8)
Cl3 0.0685(10) 0.0478(8) 0.0724(10) -0.0055(7) 0.0499(9) 0.0022(7)
B1 0.098(7) 0.038(4) 0.083(7) -0.009(4) 0.055(6) -0.003(4)
F1 0.103(7) 0.104(9) 0.131(8) 0.008(6) 0.059(6) -0.058(6)
F2 0.085(6) 0.073(6) 0.217(14) -0.048(7) 0.062(7) 0.004(4)
F3 0.146(8) 0.065(5) 0.053(5) 0.015(4) 0.032(5) 0.003(5)
F4 0.106(7) 0.108(7) 0.074(6) -0.023(5) 0.062(6) -0.029(5)
F1A 0.101(9) 0.054(8) 0.194(14) -0.002(8) 0.118(10) -0.006(6)
F2A 0.082(10) 0.201(16) 0.099(11) 0.002(10) 0.039(8) -0.035(10)
F3A 0.231(18) 0.155(15) 0.101(11) -0.022(9) 0.117(12) -0.092(13)
F4A 0.202(16) 0.105(12) 0.171(17) -0.016(11) 0.039(12) 0.039(11)
B2 0.040(5) 0.048(6) 0.059(6) 0.000 0.030(5) 0.000
F5 0.106(3) 0.100(3) 0.080(3) 0.038(3) 0.052(3) 0.043(3)
F6 0.063(3) 0.081(3) 0.119(4) 0.028(3) 0.026(3) -0.015(2)
N1 0.025(2) 0.031(2) 0.034(2) -0.0033(17) 0.0128(17) -0.0055(16)
N2 0.034(2) 0.029(2) 0.038(2) -0.0089(17) 0.0222(19) -0.0069(17)
N3 0.030(2) 0.026(2) 0.034(2) -0.0012(17) 0.0148(18) -0.0002(16)
N4 0.039(2) 0.036(2) 0.043(3) -0.0007(19) 0.025(2) -0.0020(19)
N5 0.039(2) 0.034(2) 0.026(2) -0.0051(17) 0.0094(18) -0.0086(18)
N6 0.036(2) 0.030(2) 0.028(2) 0.0004(17) 0.0130(18) -0.0061(17)
C1 0.027(2) 0.034(3) 0.023(2) -0.0023(19) 0.008(2) -0.004(2)
C2 0.031(2) 0.029(3) 0.026(2) 0.0000(19) 0.013(2) -0.0029(19)
C3 0.034(3) 0.051(3) 0.036(3) -0.012(2) 0.017(2) -0.003(2)
C4 0.061(4) 0.035(3) 0.040(3) -0.012(2) 0.023(3) -0.004(3)
C5 0.055(4) 0.029(3) 0.044(3) -0.007(2) 0.021(3) -0.015(2)
C6 0.036(3) 0.041(3) 0.033(3) -0.006(2) 0.017(2) -0.010(2)
C7 0.035(3) 0.031(3) 0.023(2) -0.0019(19) 0.014(2) -0.005(2)
C8 0.031(3) 0.036(3) 0.044(3) -0.003(2) 0.020(2) -0.008(2)
C9 0.063(4) 0.083(5) 0.068(4) -0.006(4) 0.041(4) -0.022(4)
C10 0.034(3) 0.082(5) 0.106(6) 0.042(4) 0.017(4) -0.005(3)
C11 0.040(3) 0.043(3) 0.057(4) -0.012(3) 0.030(3) -0.005(2)
C12 0.035(3) 0.077(5) 0.079(5) 0.008(4) 0.024(3) 0.013(3)
C13 0.074(4) 0.073(5) 0.057(4) -0.004(3) 0.046(4) 0.001(4)
C14 0.031(2) 0.026(2) 0.034(3) -0.004(2) 0.017(2) -0.0029(19)
C15 0.036(3) 0.028(3) 0.028(3) -0.002(2) 0.010(2) -0.001(2)
C16 0.045(3) 0.037(3) 0.033(3) 0.000(2) 0.009(2) -0.004(2)
C17 0.064(4) 0.029(3) 0.046(3) -0.010(2) 0.011(3) -0.008(3)
C18 0.082(5) 0.035(3) 0.047(4) -0.010(3) 0.025(3) 0.006(3)
C19 0.062(4) 0.043(3) 0.050(4) -0.005(3) 0.029(3) 0.015(3)
C20 0.039(3) 0.031(3) 0.031(3) -0.001(2) 0.015(2) 0.005(2)
C21 0.031(3) 0.041(3) 0.041(3) 0.000(2) 0.022(2) 0.001(2)
C22 0.058(4) 0.067(4) 0.060(4) 0.005(3) 0.039(3) 0.000(3)
C23 0.037(3) 0.073(4) 0.048(4) 0.002(3) 0.015(3) 0.014(3)
C24 0.046(3) 0.048(4) 0.070(4) 0.001(3) 0.041(3) -0.003(3)
C25 0.042(4) 0.092(6) 0.096(6) 0.018(4) 0.037(4) 0.008(4)
C26 0.086(5) 0.079(5) 0.073(5) 0.019(4) 0.055(4) 0.004(4)
C27 0.041(3) 0.024(2) 0.032(3) 0.000(2) 0.018(2) -0.006(2)
C28 0.040(3) 0.033(3) 0.040(3) -0.009(2) 0.022(2) -0.010(2)
C29 0.056(4) 0.042(4) 0.055(4) -0.015(3) 0.024(3) -0.017(3)
C30 0.083(5) 0.036(3) 0.083(5) -0.024(3) 0.055(4) -0.029(3)
C31 0.086(5) 0.038(3) 0.078(5) -0.001(3) 0.057(4) -0.019(3)
C32 0.069(4) 0.026(3) 0.055(4) 0.001(2) 0.038(3) -0.003(3)
C33 0.049(3) 0.024(3) 0.039(3) -0.003(2) 0.024(2) -0.010(2)
C34 0.056(4) 0.060(4) 0.029(3) 0.000(3) 0.004(3) -0.015(3)
C35 0.060(5) 0.075(5) 0.071(5) 0.018(4) 0.000(4) 0.000(4)
C36 0.106(6) 0.094(6) 0.033(4) -0.014(4) 0.020(4) -0.017(5)
C37 0.041(3) 0.037(3) 0.032(3) 0.002(2) 0.012(2) -0.008(2)
C38 0.062(4) 0.061(4) 0.038(3) -0.011(3) 0.017(3) -0.009(3)
C39 0.044(3) 0.062(4) 0.053(4) 0.010(3) 0.012(3) 0.014(3)
C1S 0.073(5) 0.051(4) 0.088(5) 0.000(4) 0.045(4) 0.009(3)
Cl1A 0.0624(19) 0.084(3) 0.122(3) -0.022(2) 0.048(2) 0.0076(16)
Cl2A 0.071(2) 0.064(2) 0.0614(19) 0.0058(14) -0.0043(16) 0.0097(19)
Cl3A 0.119(3) 0.0620(19) 0.0634(19) 0.0000(14) 0.0448(19) 0.0098(18)
Cl1B 0.079(4) 0.067(4) 0.098(5) -0.014(3) 0.030(3) -0.005(3)
Cl2B 0.157(9) 0.124(9) 0.71(3) 0.158(15) 0.297(16) 0.071(7)
Cl3B 0.279(14) 0.145(9) 0.153(8) 0.034(7) 0.145(9) -0.022(9)

loop_
_atom_type_symbol
_atom_type_description
_atom_type_scat_dispersion_real
_atom_type_scat_dispersion_imag
_atom_type_scat_source
C C 0.0033 0.0016 'International Tables Vol C Tables 4.2.6.8 and 6.1.1.4'
H H 0.0000 0.0000 'International Tables Vol C Tables 4.2.6.8 and 6.1.1.4'
B B 0.0013 0.0007 'International Tables Vol C Tables 4.2.6.8 and 6.1.1.4'
N N 0.0061 0.0033 'International Tables Vol C Tables 4.2.6.8 and 6.1.1.4'
F F 0.0171 0.0103 'International Tables Vol C Tables 4.2.6.8 and 6.1.1.4'
Cl Cl 0.1484 0.1585 'International Tables Vol C Tables 4.2.6.8 and 6.1.1.4'
Au Au -2.0133 8.8022 'International Tables Vol C Tables 4.2.6.8 and 6.1.1.4'

loop_
_geom_angle_atom_site_label_1
_geom_angle_atom_site_label_2
_geom_angle_atom_site_label_3
_geom_angle
_geom_angle_site_symmetry_1
_geom_angle_site_symmetry_3
C1 Au1 C14 178.46(17) . .
C1 Au1 Cl1 89.64(13) . .
C14 Au1 Cl1 90.18(14) . .
C1 Au1 Cl2 89.92(13) . .
C14 Au1 Cl2 90.24(14) . .
Cl1 Au1 Cl2 178.98(8) . .
C27 Au2 C27 180.0(3) 5_666 .
C27 Au2 Cl3 89.72(13) 5_666 .
C27 Au2 Cl3 90.28(13) . .
C27 Au2 Cl3 90.28(13) 5_666 5_666
C27 Au2 Cl3 89.72(13) . 5_666
Cl3 Au2 Cl3 180.00(5) . 5_666
F3A B1 F2A 111.3(4) . .
F3A B1 F1A 110.1(4) . .
F2A B1 F1A 109.9(4) . .
F3A B1 F4A 110.2(4) . .
F2A B1 F4A 106.8(12) . .
F1A B1 F4A 108.4(4) . .
F3A B1 F1 132.3(7) . .
F2A B1 F1 101.1(8) . .
F1A B1 F1 23.0(7) . .
F4A B1 F1 91.8(7) . .
F3A B1 F3 53.5(7) . .
F2A B1 F3 145.0(8) . .
F1A B1 F3 105.1(8) . .
F4A B1 F3 61.6(9) . .
F1 B1 F3 111.7(3) . .
F3A B1 F4 115.9(7) . .
F2A B1 F4 42.8(8) . .
F1A B1 F4 132.7(7) . .
F4A B1 F4 65.4(9) . .
F1 B1 F4 111.7(3) . .
F3 B1 F4 110.3(3) . .
F3A B1 F2 56.2(7) . .
F2A B1 F2 67.4(8) . .
F1A B1 F2 94.2(7) . .
F4A B1 F2 157.0(7) . .
F1 B1 F2 111.1(3) . .
F3 B1 F2 109.5(3) . .
F4 B1 F2 102.1(6) . .
F5 B2 F5 110.0(8) 2_656 .
F5 B2 F6 109.2(3) 2_656 .
F5 B2 F6 108.8(3) . .
F5 B2 F6 108.8(3) 2_656 2_656
F5 B2 F6 109.2(3) . 2_656
F6 B2 F6 110.8(8) . 2_656
C1 N1 C2 108.9(4) . .
C1 N1 C8 123.4(4) . .
C2 N1 C8 127.7(4) . .
C1 N2 C7 109.1(4) . .
C1 N2 C11 124.1(4) . .
C7 N2 C11 126.7(4) . .
C14 N3 C15 109.0(4) . .
C14 N3 C21 123.6(4) . .
C15 N3 C21 127.0(4) . .
C14 N4 C20 108.9(4) . .
C14 N4 C24 124.1(4) . .
C20 N4 C24 127.0(4) . .
C27 N5 C28 108.5(4) . .
C27 N5 C34 124.3(4) . .
C28 N5 C34 127.1(4) . .
C27 N6 C33 109.1(4) . .
C27 N6 C37 124.1(4) . .
C33 N6 C37 126.7(4) . .
N2 C1 N1 109.0(4) . .
N2 C1 Au1 124.9(3) . .
N1 C1 Au1 126.1(3) . .
C7 C2 N1 106.8(4) . .
C7 C2 C3 120.8(4) . .
N1 C2 C3 132.3(4) . .
C4 C3 C2 116.7(4) . .
C5 C4 C3 121.5(5) . .
C6 C5 C4 122.9(5) . .
C5 C6 C7 115.7(4) . .
C6 C7 C2 122.3(4) . .
C6 C7 N2 131.6(4) . .
C2 C7 N2 106.1(4) . .
N1 C8 C9 111.6(4) . .
N1 C8 C10 111.3(4) . .
C9 C8 C10 112.5(5) . .
N2 C11 C13 112.0(5) . .
N2 C11 C12 110.9(4) . .
C13 C11 C12 114.7(5) . .
N3 C14 N4 109.2(4) . .
N3 C14 Au1 126.0(3) . .
N4 C14 Au1 124.8(3) . .
N3 C15 C16 132.3(5) . .
N3 C15 C20 106.8(4) . .
C16 C15 C20 120.9(5) . .
C15 C16 C17 117.1(5) . .
C18 C17 C16 121.3(5) . .
C19 C18 C17 122.7(5) . .
C18 C19 C20 116.5(6) . .
C15 C20 N4 106.2(4) . .
C15 C20 C19 121.5(5) . .
N4 C20 C19 132.3(5) . .
N3 C21 C23 110.5(4) . .
N3 C21 C22 111.4(4) . .
C23 C21 C22 114.5(4) . .
N4 C24 C25 111.5(5) . .
N4 C24 C26 111.4(5) . .
C25 C24 C26 114.7(5) . .
N5 C27 N6 109.4(4) . .
N5 C27 Au2 125.6(3) . .
N6 C27 Au2 125.0(3) . .
C33 C28 C29 122.6(5) . .
C33 C28 N5 106.2(4) . .
C29 C28 N5 131.2(5) . .
C30 C29 C28 116.1(6) . .
C29 C30 C31 121.8(5) . .
C30 C31 C32 122.2(6) . .
C33 C32 C31 115.6(6) . .
C28 C33 N6 106.9(4) . .
C28 C33 C32 121.7(5) . .
N6 C33 C32 131.4(5) . .
N5 C34 C35 111.1(5) . .
N5 C34 C36 110.2(5) . .
C35 C34 C36 114.3(5) . .
N6 C37 C39 110.8(4) . .
N6 C37 C38 110.3(4) . .
C39 C37 C38 114.4(5) . .
Cl2B C1S Cl3B 121.8(6) . .
Cl2B C1S Cl1B 110.9(6) . .
Cl3B C1S Cl1B 109.7(5) . .
Cl2B C1S Cl3A 83.1(6) . .
Cl3B C1S Cl3A 43.2(3) . .
Cl1B C1S Cl3A 149.1(4) . .
Cl2B C1S Cl2A 22.4(6) . .
Cl3B C1S Cl2A 140.3(5) . .
Cl1B C1S Cl2A 89.7(3) . .
Cl3A C1S Cl2A 105.2(3) . .
Cl2B C1S Cl1A 119.0(6) . .
Cl3B C1S Cl1A 71.7(4) . .
Cl1B C1S Cl1A 42.2(2) . .
Cl3A C1S Cl1A 106.9(3) . .
Cl2A C1S Cl1A 107.9(3) . .

loop_
_geom_bond_atom_site_label_1
_geom_bond_atom_site_label_2
_geom_bond_distance
_geom_bond_site_symmetry_2
Au1 C1 2.037(5) .
Au1 C14 2.045(5) .
Au1 Cl1 2.2648(16) .
Au1 Cl2 2.2724(14) .
Au2 C27 2.051(5) 5_666
Au2 C27 2.051(5) .
Au2 Cl3 2.2773(13) .
Au2 Cl3 2.2773(13) 5_666
B1 F3A 1.281(9) .
B1 F2A 1.284(9) .
B1 F1A 1.298(9) .
B1 F4A 1.298(9) .
B1 F1 1.372(6) .
B1 F3 1.381(5) .
B1 F4 1.384(5) .
B1 F2 1.393(5) .
B2 F5 1.366(7) 2_656
B2 F5 1.366(7) .
B2 F6 1.380(7) .
B2 F6 1.380(7) 2_656
N1 C1 1.347(5) .
N1 C2 1.394(6) .
N1 C8 1.485(5) .
N2 C1 1.336(5) .
N2 C7 1.406(6) .
N2 C11 1.486(6) .
N3 C14 1.338(5) .
N3 C15 1.390(6) .
N3 C21 1.494(5) .
N4 C14 1.340(5) .
N4 C20 1.397(6) .
N4 C24 1.478(6) .
N5 C27 1.332(6) .
N5 C28 1.414(6) .
N5 C34 1.482(6) .
N6 C27 1.334(6) .
N6 C33 1.391(6) .
N6 C37 1.502(6) .
C2 C7 1.390(6) .
C2 C3 1.399(6) .
C3 C4 1.382(7) .
C4 C5 1.380(7) .
C5 C6 1.379(7) .
C6 C7 1.390(6) .
C8 C9 1.497(7) .
C8 C10 1.510(8) .
C11 C13 1.499(7) .
C11 C12 1.509(7) .
C15 C16 1.391(7) .
C15 C20 1.391(6) .
C16 C17 1.391(7) .
C17 C18 1.377(8) .
C18 C19 1.365(8) .
C19 C20 1.403(7) .
C21 C23 1.506(7) .
C21 C22 1.507(7) .
C24 C25 1.499(8) .
C24 C26 1.513(8) .
C28 C33 1.377(7) .
C28 C29 1.388(7) .
C29 C30 1.381(8) .
C30 C31 1.384(9) .
C31 C32 1.397(8) .
C32 C33 1.394(7) .
C34 C35 1.499(8) .
C34 C36 1.534(8) .
C37 C39 1.505(7) .
C37 C38 1.522(7) .
C1S Cl2B 1.723(5) .
C1S Cl3B 1.732(5) .
C1S Cl1B 1.743(4) .
C1S Cl3A 1.759(4) .
C1S Cl2A 1.765(4) .
C1S Cl1A 1.767(4) .
